data_4073123
loop_
_publ_author_name
'Marr, Andrew C.'
'Nieuwenhuyzen, Mark'
'Pollock, Ciara L.'
'Saunders, Graham C.'

_publ_section_title
;
 Synthesis of Piano Stool Complexes Employing the
 Pentafluorophenyl-Substituted Diphosphine (C6F5)2PCH2P(C6F5)2and the
 Effect of Phosphine Modifiers on Hydrogen Transfer Catalysis
;
_journal_issue 10
_journal_name_full Organometallics
_journal_page_first 2659
_journal_paper_doi 10.1021/om070089i
_journal_volume 26
_journal_year 2007
_chemical_formula_sum 'C35 H16 B Cl3 F24 P2 Ru'
_chemical_formula_weight 1172.65
_chemical_name_systematic
; 
 ? 
;
_space_group_IT_number 14
_symmetry_cell_setting monoclinic
_symmetry_space_group_name_Hall '-P 2ybc'
_symmetry_space_group_name_H-M 'P 1 21/c 1'
_atom_sites_solution_hydrogens geom
_atom_sites_solution_primary direct
_atom_sites_solution_secondary difmap
_audit_creation_method SHELXL-97
_cell_angle_alpha 90.00
_cell_angle_beta 109.372(3)
_cell_angle_gamma 90.00
_cell_formula_units_Z 4
_cell_length_a 15.047(2)
_cell_length_b 12.572(2)
_cell_length_c 21.976(4)
_cell_measurement_reflns_used 6069
_cell_measurement_temperature 153(2)
_cell_measurement_theta_max 23.90
_cell_measurement_theta_min 2.16
_cell_volume 3921.9(11)
_computing_cell_refinement 'Bruker SMART'
_computing_data_collection 'Bruker SMART'
_computing_data_reduction 'Bruker SAINT'
_computing_molecular_graphics 'Bruker SHELXTL'
_computing_publication_material 'Bruker SHELXTL'
_computing_structure_refinement 'SHELXL-97 (Sheldrick, 1997)'
_computing_structure_solution 'SHELXS-97 (Sheldrick, 1990)'
_diffrn_ambient_temperature 153(2)
_diffrn_measured_fraction_theta_full 0.928
_diffrn_measured_fraction_theta_max 0.928
_diffrn_measurement_device_type 'CCD area detector'
_diffrn_measurement_method 'phi and omega scans'
_diffrn_radiation_monochromator graphite
_diffrn_radiation_source 'fine-focus sealed tube'
_diffrn_radiation_type MoK\a
_diffrn_radiation_wavelength 0.71073
_diffrn_reflns_av_R_equivalents 0.1307
_diffrn_reflns_av_sigmaI/netI 0.1278
_diffrn_reflns_limit_h_max 18
_diffrn_reflns_limit_h_min -19
_diffrn_reflns_limit_k_max 15
_diffrn_reflns_limit_k_min -16
_diffrn_reflns_limit_l_max 28
_diffrn_reflns_limit_l_min -29
_diffrn_reflns_number 44514
_diffrn_reflns_theta_full 28.35
_diffrn_reflns_theta_max 28.35
_diffrn_reflns_theta_min 1.43
_exptl_absorpt_coefficient_mu 0.831
_exptl_absorpt_correction_type empirical
_exptl_absorpt_process_details SADABS
_exptl_crystal_colour reddish
_exptl_crystal_density_diffrn 1.986
_exptl_crystal_density_meas ?
_exptl_crystal_density_method 'not measured'
_exptl_crystal_description needle
_exptl_crystal_F_000 2288
_exptl_crystal_size_max 0.98
_exptl_crystal_size_mid 0.28
_exptl_crystal_size_min 0.26
_refine_diff_density_max 1.901
_refine_diff_density_min -0.932
_refine_diff_density_rms 0.156
_refine_ls_extinction_method none
_refine_ls_goodness_of_fit_ref 1.009
_refine_ls_hydrogen_treatment calc
_refine_ls_matrix_type full
_refine_ls_number_parameters 598
_refine_ls_number_reflns 9092
_refine_ls_number_restraints 0
_refine_ls_restrained_S_all 1.009
_refine_ls_R_factor_all 0.1470
_refine_ls_R_factor_gt 0.0665
_refine_ls_shift/su_max 0.000
_refine_ls_shift/su_mean 0.000
_refine_ls_structure_factor_coef Fsqd
_refine_ls_weighting_details 'calc w=1/[\s^2^(Fo^2^)+(0.0789P)^2^+11.1007P] where P=(Fo^2^+2Fc^2^)/3'
_refine_ls_weighting_scheme calc
_refine_ls_wR_factor_gt 0.1452
_refine_ls_wR_factor_ref 0.1849
_reflns_number_gt 4983
_reflns_number_total 9092
_reflns_threshold_expression >2sigma(I)
_cod_data_source_file om070089irom20070130_084258.cif
_cod_data_source_block 209ca79m
_cod_depositor_comments
;
The following automatic conversions were performed:

'_symmetry_cell_setting' value 'Monoclinic' changed to 'monoclinic'
according to /home/saulius/struct/CIF-dictionaries/cif_core.dic
dictionary named 'cif_core.dic' version 2.4.1 from 2010-06-29.

Automatic conversion script
Id: cif_fix_values 1715 2011-07-08 13:25:40Z adriana 

The following automatic conversions were performed:

'_exptl_crystal_density_meas' value 'not_measured' was changed to '?'
- the value is perceived as not measured.

Automatic conversion script
Id: cif_fix_values 3008 2015-01-20 13:52:24Z robertas 
;
_cod_original_cell_volume 3921.7(11)
_cod_original_sg_symbol_H-M P2(1)/c
_cod_database_code 4073123

loop_
_symmetry_equiv_pos_as_xyz
'x, y, z'
'-x, y+1/2, -z+1/2'
'-x, -y, -z'
'x, -y-1/2, z-1/2'

loop_
_atom_site_label
_atom_site_type_symbol
_atom_site_fract_x
_atom_site_fract_y
_atom_site_fract_z
_atom_site_U_iso_or_equiv
_atom_site_adp_type
_atom_site_occupancy
_atom_site_symmetry_multiplicity
_atom_site_calc_flag
_atom_site_refinement_flags
Ru1 Ru 0.36644(4) 0.83799(4) 0.59684(2) 0.01829(15) Uani 1 1 d .
Cl1 Cl 0.36726(12) 0.90859(13) 0.49645(8) 0.0256(4) Uani 1 1 d .
C1 C 0.4913(5) 0.8745(6) 0.6857(3) 0.0276(16) Uani 1 1 d .
H1A H 0.5126 0.9396 0.7078 0.033 Uiso 1 1 calc R
C2 C 0.5248(5) 0.8444(6) 0.6374(3) 0.0275(16) Uani 1 1 d .
C3 C 0.4954(5) 0.7443(5) 0.6062(3) 0.0241(15) Uani 1 1 d .
H3A H 0.5167 0.7234 0.5719 0.029 Uiso 1 1 calc R
C4 C 0.4366(5) 0.6773(5) 0.6252(3) 0.0270(16) Uani 1 1 d .
C5 C 0.3986(5) 0.7138(6) 0.6723(3) 0.0298(17) Uani 1 1 d .
H5A H 0.3536 0.6712 0.6829 0.036 Uiso 1 1 calc R
C6 C 0.4262(5) 0.8121(6) 0.7038(3) 0.0271(16) Uani 1 1 d .
C7 C 0.5921(5) 0.9099(6) 0.6162(4) 0.040(2) Uani 1 1 d .
H7A H 0.6520 0.8718 0.6257 0.061 Uiso 1 1 calc R
H7B H 0.6029 0.9780 0.6392 0.061 Uiso 1 1 calc R
H7C H 0.5655 0.9229 0.5696 0.061 Uiso 1 1 calc R
C8 C 0.4151(6) 0.5655(6) 0.5981(4) 0.0365(19) Uani 1 1 d .
H8A H 0.4495 0.5138 0.6308 0.055 Uiso 1 1 calc R
H8B H 0.4346 0.5586 0.5599 0.055 Uiso 1 1 calc R
H8C H 0.3473 0.5520 0.5860 0.055 Uiso 1 1 calc R
C9 C 0.3939(6) 0.8395(7) 0.7588(4) 0.0400(19) Uani 1 1 d .
H9A H 0.4288 0.7970 0.7965 0.060 Uiso 1 1 calc R
H9B H 0.3264 0.8244 0.7472 0.060 Uiso 1 1 calc R
H9C H 0.4051 0.9153 0.7690 0.060 Uiso 1 1 calc R
P1 P 0.26337(12) 0.98220(14) 0.58578(8) 0.0191(4) Uani 1 1 d .
C11A C 0.2832(5) 1.1089(5) 0.5517(3) 0.0245(15) Uani 1 1 d .
C12A C 0.2077(5) 1.1696(5) 0.5157(3) 0.0268(15) Uani 1 1 d .
F12A F 0.1187(3) 1.1345(3) 0.5052(2) 0.0341(10) Uani 1 1 d .
C13A C 0.2191(6) 1.2665(6) 0.4893(3) 0.0336(18) Uani 1 1 d .
F13A F 0.1422(4) 1.3205(3) 0.4544(2) 0.0500(13) Uani 1 1 d .
C14A C 0.3074(6) 1.3052(6) 0.5006(4) 0.0353(19) Uani 1 1 d .
F14A F 0.3180(4) 1.3993(4) 0.4754(2) 0.0548(14) Uani 1 1 d .
C15A C 0.3832(6) 1.2490(6) 0.5372(4) 0.0331(18) Uani 1 1 d .
F15A F 0.4695(3) 1.2894(4) 0.5494(2) 0.0475(12) Uani 1 1 d .
C16A C 0.3710(5) 1.1507(6) 0.5623(4) 0.0300(16) Uani 1 1 d .
F16A F 0.4480(3) 1.1006(3) 0.5988(2) 0.0356(10) Uani 1 1 d .
C11B C 0.2219(5) 1.0384(5) 0.6488(3) 0.0197(14) Uani 1 1 d .
C12B C 0.1304(5) 1.0472(5) 0.6483(3) 0.0228(15) Uani 1 1 d .
F12B F 0.0576(3) 1.0134(3) 0.59779(18) 0.0289(9) Uani 1 1 d .
C13B C 0.1083(5) 1.0900(5) 0.6988(3) 0.0243(15) Uani 1 1 d .
F13B F 0.0187(3) 1.0930(3) 0.69714(19) 0.0310(10) Uani 1 1 d .
C14B C 0.1777(5) 1.1266(5) 0.7525(3) 0.0276(16) Uani 1 1 d .
F14B F 0.1579(3) 1.1654(4) 0.8019(2) 0.0443(12) Uani 1 1 d .
C15B C 0.2712(5) 1.1213(6) 0.7544(3) 0.0286(17) Uani 1 1 d .
F15B F 0.3382(3) 1.1555(4) 0.8060(2) 0.0451(12) Uani 1 1 d .
C16B C 0.2899(5) 1.0790(5) 0.7026(3) 0.0237(15) Uani 1 1 d .
F16B F 0.3812(3) 1.0780(3) 0.70569(19) 0.0313(10) Uani 1 1 d .
C12 C 0.1647(4) 0.9153(5) 0.5237(3) 0.0206(14) Uani 1 1 d .
H12A H 0.1054 0.9169 0.5340 0.025 Uiso 1 1 calc R
H12B H 0.1539 0.9436 0.4798 0.025 Uiso 1 1 calc R
P2 P 0.22015(12) 0.78341(13) 0.53587(8) 0.0176(4) Uani 1 1 d .
C21A C 0.1901(5) 0.7289(5) 0.4546(3) 0.0210(14) Uani 1 1 d .
C22A C 0.2538(5) 0.6771(5) 0.4319(3) 0.0268(16) Uani 1 1 d .
F22A F 0.3444(3) 0.6651(3) 0.4698(2) 0.0343(10) Uani 1 1 d .
C23A C 0.2286(5) 0.6340(5) 0.3722(3) 0.0285(17) Uani 1 1 d .
F23A F 0.2919(3) 0.5819(4) 0.3521(2) 0.0456(12) Uani 1 1 d .
C24A C 0.1374(6) 0.6417(5) 0.3315(3) 0.0298(17) Uani 1 1 d .
F24A F 0.1110(4) 0.5974(3) 0.27317(19) 0.0444(12) Uani 1 1 d .
C25A C 0.0714(5) 0.6918(5) 0.3528(3) 0.0271(16) Uani 1 1 d .
F25A F -0.0194(3) 0.6941(3) 0.31446(19) 0.0367(11) Uani 1 1 d .
C26A C 0.0988(5) 0.7345(5) 0.4131(3) 0.0219(15) Uani 1 1 d .
F26A F 0.0320(3) 0.7795(3) 0.43301(17) 0.0270(9) Uani 1 1 d .
C21B C 0.1533(4) 0.6968(5) 0.5717(3) 0.0179(13) Uani 1 1 d .
C22B C 0.1280(5) 0.5919(5) 0.5535(3) 0.0214(15) Uani 1 1 d .
F22B F 0.1548(3) 0.5451(3) 0.50784(18) 0.0295(9) Uani 1 1 d .
C23B C 0.0740(5) 0.5335(5) 0.5806(3) 0.0227(15) Uani 1 1 d .
F23B F 0.0484(3) 0.4349(3) 0.56022(19) 0.0312(10) Uani 1 1 d .
C24B C 0.0437(5) 0.5773(5) 0.6272(3) 0.0219(15) Uani 1 1 d .
F24B F -0.0115(3) 0.5226(3) 0.6522(2) 0.0354(10) Uani 1 1 d .
C25B C 0.0706(5) 0.6786(6) 0.6490(3) 0.0245(16) Uani 1 1 d .
F25B F 0.0430(3) 0.7199(3) 0.69520(19) 0.0360(10) Uani 1 1 d .
C26B C 0.1250(5) 0.7329(5) 0.6222(3) 0.0209(14) Uani 1 1 d .
F26B F 0.1542(3) 0.8315(3) 0.64634(18) 0.0293(9) Uani 1 1 d .
C1S C 0.1616(6) 1.0207(8) 0.2949(4) 0.052(3) Uani 1 1 d .
H1SA H 0.0984 1.0123 0.2621 0.063 Uiso 1 1 calc R
H1SB H 0.1992 1.0677 0.2767 0.063 Uiso 1 1 calc R
Cl1S Cl 0.15019(18) 1.0801(2) 0.36453(11) 0.0603(7) Uani 1 1 d .
Cl2S Cl 0.21622(18) 0.8961(2) 0.31256(12) 0.0617(7) Uani 1 1 d .
B1 B 0.2935(7) 0.3809(8) 0.6767(4) 0.036(2) Uani 1 1 d .
F11 F 0.2509(7) 0.3380(5) 0.7123(5) 0.140(4) Uani 1 1 d .
F12 F 0.3169(6) 0.4841(5) 0.7014(4) 0.105(3) Uani 1 1 d .
F13 F 0.2456(4) 0.3996(7) 0.6124(3) 0.101(2) Uani 1 1 d .
F14 F 0.3737(4) 0.3320(5) 0.6784(3) 0.0752(19) Uani 1 1 d .

loop_
_atom_site_aniso_label
_atom_site_aniso_U_11
_atom_site_aniso_U_22
_atom_site_aniso_U_33
_atom_site_aniso_U_23
_atom_site_aniso_U_13
_atom_site_aniso_U_12
Ru1 0.0159(3) 0.0178(3) 0.0209(3) 0.0013(2) 0.0058(2) -0.0020(2)
Cl1 0.0299(10) 0.0246(9) 0.0245(8) 0.0036(7) 0.0120(7) -0.0033(7)
C1 0.018(4) 0.023(4) 0.034(4) 0.002(3) -0.002(3) 0.002(3)
C2 0.017(3) 0.024(4) 0.039(4) 0.005(3) 0.006(3) -0.001(3)
C3 0.020(4) 0.021(4) 0.032(4) 0.005(3) 0.010(3) 0.005(3)
C4 0.015(3) 0.025(4) 0.035(4) 0.006(3) 0.000(3) 0.003(3)
C5 0.025(4) 0.028(4) 0.033(4) 0.014(3) 0.006(3) 0.007(3)
C6 0.026(4) 0.030(4) 0.024(4) 0.005(3) 0.007(3) 0.001(3)
C7 0.025(4) 0.033(4) 0.066(6) 0.012(4) 0.019(4) -0.004(4)
C8 0.041(5) 0.022(4) 0.046(5) -0.004(3) 0.013(4) 0.006(3)
C9 0.041(5) 0.042(5) 0.032(4) -0.002(4) 0.006(4) 0.000(4)
P1 0.0168(9) 0.0182(9) 0.0211(8) -0.0005(7) 0.0048(7) -0.0029(7)
C11A 0.030(4) 0.021(4) 0.022(3) -0.004(3) 0.007(3) -0.006(3)
C12A 0.032(4) 0.019(4) 0.030(4) -0.007(3) 0.011(3) -0.005(3)
F12A 0.026(2) 0.023(2) 0.048(3) 0.0060(18) 0.006(2) 0.0039(18)
C13A 0.045(5) 0.020(4) 0.033(4) 0.001(3) 0.008(4) 0.006(4)
F13A 0.058(3) 0.027(3) 0.058(3) 0.011(2) 0.009(3) 0.007(2)
C14A 0.060(6) 0.015(4) 0.038(4) -0.001(3) 0.025(4) -0.009(4)
F14A 0.081(4) 0.023(3) 0.062(3) 0.012(2) 0.027(3) -0.011(2)
C15A 0.040(5) 0.025(4) 0.041(4) -0.003(3) 0.022(4) -0.014(4)
F15A 0.042(3) 0.033(3) 0.074(3) 0.000(2) 0.027(3) -0.014(2)
C16A 0.028(4) 0.023(4) 0.040(4) 0.002(3) 0.013(3) 0.003(3)
F16A 0.023(2) 0.031(2) 0.052(3) 0.002(2) 0.011(2) -0.0059(19)
C11B 0.019(3) 0.014(3) 0.025(3) 0.001(3) 0.006(3) -0.001(3)
C12B 0.020(4) 0.019(3) 0.030(4) -0.003(3) 0.010(3) -0.004(3)
F12B 0.018(2) 0.035(2) 0.030(2) -0.0078(18) 0.0013(17) 0.0013(18)
C13B 0.023(4) 0.015(3) 0.038(4) 0.000(3) 0.016(3) 0.000(3)
F13B 0.028(2) 0.026(2) 0.044(2) -0.0052(19) 0.0189(19) -0.0021(18)
C14B 0.037(4) 0.016(3) 0.033(4) -0.004(3) 0.017(3) -0.002(3)
F14B 0.046(3) 0.055(3) 0.037(2) -0.016(2) 0.021(2) -0.004(2)
C15B 0.031(4) 0.020(4) 0.031(4) -0.008(3) 0.004(3) -0.005(3)
F15B 0.038(3) 0.052(3) 0.039(2) -0.021(2) 0.004(2) -0.013(2)
C16B 0.016(4) 0.018(3) 0.038(4) -0.004(3) 0.011(3) -0.004(3)
F16B 0.021(2) 0.030(2) 0.041(2) -0.0086(19) 0.0081(18) -0.0052(18)
C12 0.015(3) 0.020(3) 0.025(3) 0.000(3) 0.004(3) 0.000(3)
P2 0.0169(9) 0.0164(8) 0.0198(8) -0.0007(7) 0.0064(7) -0.0017(7)
C21A 0.022(4) 0.020(3) 0.021(3) 0.006(3) 0.008(3) -0.001(3)
C22A 0.025(4) 0.021(4) 0.034(4) 0.001(3) 0.009(3) -0.005(3)
F22A 0.028(2) 0.037(3) 0.042(2) -0.004(2) 0.0162(19) 0.004(2)
C23A 0.043(5) 0.022(4) 0.026(4) 0.000(3) 0.019(3) 0.000(3)
F23A 0.060(3) 0.043(3) 0.048(3) -0.011(2) 0.036(2) 0.001(2)
C24A 0.049(5) 0.016(4) 0.021(3) 0.000(3) 0.008(3) -0.004(3)
F24A 0.075(4) 0.029(3) 0.027(2) -0.0100(19) 0.014(2) -0.003(2)
C25A 0.031(4) 0.015(3) 0.030(4) 0.000(3) 0.003(3) -0.002(3)
F25A 0.043(3) 0.019(2) 0.033(2) -0.0025(17) -0.007(2) -0.0006(19)
C26A 0.031(4) 0.009(3) 0.024(3) 0.002(3) 0.007(3) 0.001(3)
F26A 0.019(2) 0.029(2) 0.028(2) -0.0036(17) 0.0015(17) 0.0005(17)
C21B 0.013(3) 0.020(3) 0.018(3) 0.004(2) 0.002(3) 0.000(3)
C22B 0.023(4) 0.024(4) 0.013(3) 0.000(3) 0.000(3) -0.003(3)
F22B 0.037(2) 0.023(2) 0.030(2) -0.0048(17) 0.0134(19) -0.0027(18)
C23B 0.026(4) 0.014(3) 0.025(3) -0.001(3) 0.003(3) -0.005(3)
F23B 0.037(2) 0.016(2) 0.038(2) 0.0020(17) 0.0097(19) -0.0102(18)
C24B 0.022(4) 0.024(4) 0.021(3) 0.007(3) 0.009(3) -0.003(3)
F24B 0.039(3) 0.029(2) 0.042(2) 0.0031(19) 0.018(2) -0.010(2)
C25B 0.021(4) 0.029(4) 0.020(3) 0.007(3) 0.003(3) 0.002(3)
F25B 0.047(3) 0.035(3) 0.037(2) -0.0027(19) 0.029(2) -0.006(2)
C26B 0.020(4) 0.017(3) 0.024(3) 0.000(3) 0.005(3) -0.004(3)
F26B 0.042(2) 0.019(2) 0.032(2) -0.0041(17) 0.0196(19) -0.0084(19)
C1S 0.055(6) 0.062(6) 0.029(4) 0.015(4) 0.000(4) -0.017(5)
Cl1S 0.0600(16) 0.0706(17) 0.0499(13) -0.0079(12) 0.0176(12) -0.0199(13)
Cl2S 0.0660(17) 0.0438(14) 0.0681(16) 0.0065(11) 0.0126(13) -0.0220(12)
B1 0.041(6) 0.040(5) 0.026(4) -0.003(4) 0.010(4) 0.012(4)
F11 0.257(11) 0.048(4) 0.214(9) 0.002(5) 0.211(9) -0.011(5)
F12 0.189(8) 0.038(4) 0.135(6) -0.010(4) 0.118(6) -0.013(4)
F13 0.070(5) 0.144(7) 0.071(4) -0.015(4) -0.002(3) 0.038(4)
F14 0.056(4) 0.088(5) 0.067(4) -0.016(3) 0.001(3) 0.033(3)

loop_
_atom_type_symbol
_atom_type_description
_atom_type_scat_dispersion_real
_atom_type_scat_dispersion_imag
_atom_type_scat_source
C C 0.0033 0.0016 'International Tables Vol C Tables 4.2.6.8 and 6.1.1.4'
H H 0.0000 0.0000 'International Tables Vol C Tables 4.2.6.8 and 6.1.1.4'
F F 0.0171 0.0103 'International Tables Vol C Tables 4.2.6.8 and 6.1.1.4'
P P 0.1023 0.0942 'International Tables Vol C Tables 4.2.6.8 and 6.1.1.4'
Ru Ru -1.2594 0.8363 'International Tables Vol C Tables 4.2.6.8 and 6.1.1.4'
Cl Cl 0.1484 0.1585 'International Tables Vol C Tables 4.2.6.8 and 6.1.1.4'
B B 0.0013 0.0007 'International Tables Vol C Tables 4.2.6.8 and 6.1.1.4'

loop_
_geom_angle_atom_site_label_1
_geom_angle_atom_site_label_2
_geom_angle_atom_site_label_3
_geom_angle
C5 Ru1 C3 65.7(3)
C5 Ru1 C6 36.9(3)
C3 Ru1 C6 78.0(3)
C5 Ru1 C2 77.8(3)
C3 Ru1 C2 37.3(2)
C6 Ru1 C2 65.6(3)
C5 Ru1 C1 65.4(3)
C3 Ru1 C1 65.0(3)
C6 Ru1 C1 36.5(3)
C2 Ru1 C1 35.4(3)
C5 Ru1 C4 36.8(3)
C3 Ru1 C4 35.8(2)
C6 Ru1 C4 66.1(3)
C2 Ru1 C4 65.7(3)
C1 Ru1 C4 76.5(2)
C5 Ru1 P2 99.0(2)
C3 Ru1 P2 122.73(19)
C6 Ru1 P2 123.19(19)
C2 Ru1 P2 159.4(2)
C1 Ru1 P2 159.29(19)
C4 Ru1 P2 99.46(18)
C5 Ru1 P1 126.6(2)
C3 Ru1 P1 161.31(18)
C6 Ru1 P1 104.00(19)
C2 Ru1 P1 126.15(19)
C1 Ru1 P1 105.28(19)
C4 Ru1 P1 161.45(19)
P2 Ru1 P1 72.19(6)
C5 Ru1 Cl1 153.0(2)
C3 Ru1 Cl1 90.63(18)
C6 Ru1 Cl1 154.26(19)
C2 Ru1 Cl1 91.36(19)
C1 Ru1 Cl1 117.79(19)
C4 Ru1 Cl1 116.19(19)
P2 Ru1 Cl1 82.40(6)
P1 Ru1 Cl1 79.77(6)
C2 C1 C6 122.1(7)
C2 C1 Ru1 71.8(4)
C6 C1 Ru1 71.0(4)
C1 C2 C3 118.7(6)
C1 C2 C7 123.4(7)
C3 C2 C7 117.9(7)
C1 C2 Ru1 72.8(4)
C3 C2 Ru1 70.2(4)
C7 C2 Ru1 129.3(5)
C4 C3 C2 121.2(7)
C4 C3 Ru1 74.0(4)
C2 C3 Ru1 72.5(4)
C3 C4 C5 118.5(7)
C3 C4 C8 121.3(7)
C5 C4 C8 120.2(7)
C3 C4 Ru1 70.2(4)
C5 C4 Ru1 69.4(4)
C8 C4 Ru1 134.2(5)
C6 C5 C4 121.2(7)
C6 C5 Ru1 72.8(4)
C4 C5 Ru1 73.8(4)
C5 C6 C1 118.0(7)
C5 C6 C9 118.7(7)
C1 C6 C9 123.0(7)
C5 C6 Ru1 70.3(4)
C1 C6 Ru1 72.5(4)
C9 C6 Ru1 133.9(5)
C11A P1 C11B 96.7(3)
C11A P1 C12 107.1(3)
C11B P1 C12 109.9(3)
C11A P1 Ru1 121.6(2)
C11B P1 Ru1 126.7(2)
C12 P1 Ru1 93.8(2)
C16A C11A C12A 116.7(6)
C16A C11A P1 123.0(5)
C12A C11A P1 120.2(5)
F12A C12A C11A 119.8(6)
F12A C12A C13A 117.9(6)
C11A C12A C13A 122.3(7)
F13A C13A C14A 122.0(7)
F13A C13A C12A 118.8(7)
C14A C13A C12A 119.2(7)
F14A C14A C15A 120.9(7)
F14A C14A C13A 119.0(7)
C15A C14A C13A 120.1(7)
F15A C15A C14A 119.4(7)
F15A C15A C16A 120.4(7)
C14A C15A C16A 120.2(7)
F16A C16A C11A 121.4(6)
F16A C16A C15A 117.2(7)
C11A C16A C15A 121.4(7)
C12B C11B C16B 115.6(6)
C12B C11B P1 127.8(5)
C16B C11B P1 116.5(5)
F12B C12B C13B 116.4(6)
F12B C12B C11B 121.3(6)
C13B C12B C11B 122.4(6)
F13B C13B C12B 120.1(6)
F13B C13B C14B 119.2(6)
C12B C13B C14B 120.6(7)
F14B C14B C13B 121.3(7)
F14B C14B C15B 119.7(6)
C13B C14B C15B 118.9(6)
F15B C15B C16B 122.3(7)
F15B C15B C14B 119.2(6)
C16B C15B C14B 118.5(6)
F16B C16B C15B 116.6(6)
F16B C16B C11B 119.5(6)
C15B C16B C11B 123.9(6)
P2 C12 P1 95.1(3)
C21A P2 C21B 101.8(3)
C21A P2 C12 104.1(3)
C21B P2 C12 108.2(3)
C21A P2 Ru1 124.6(2)
C21B P2 Ru1 119.4(2)
C12 P2 Ru1 96.8(2)
C26A C21A C22A 116.5(6)
C26A C21A P2 119.8(5)
C22A C21A P2 123.6(5)
F22A C22A C23A 116.9(6)
F22A C22A C21A 120.7(6)
C23A C22A C21A 122.3(7)
F23A C23A C22A 120.9(7)
F23A C23A C24A 118.9(6)
C22A C23A C24A 120.2(7)
F24A C24A C23A 120.9(7)
F24A C24A C25A 119.9(7)
C23A C24A C25A 119.2(6)
F25A C25A C26A 121.2(7)
F25A C25A C24A 119.4(6)
C26A C25A C24A 119.3(7)
F26A C26A C25A 117.7(6)
F26A C26A C21A 119.7(6)
C25A C26A C21A 122.5(7)
C26B C21B C22B 114.2(6)
C26B C21B P2 120.5(5)
C22B C21B P2 125.3(5)
F22B C22B C23B 117.5(6)
F22B C22B C21B 120.6(6)
C23B C22B C21B 121.9(6)
F23B C23B C24B 119.7(6)
F23B C23B C22B 120.0(6)
C24B C23B C22B 120.2(6)
F24B C24B C23B 120.8(6)
F24B C24B C25B 119.1(6)
C23B C24B C25B 120.1(6)
F25B C25B C26B 121.9(6)
F25B C25B C24B 120.0(6)
C26B C25B C24B 118.1(6)
C25B C26B F26B 117.2(6)
C25B C26B C21B 125.2(6)
F26B C26B C21B 117.6(6)
Cl2S C1S Cl1S 111.2(4)
F11 B1 F14 114.6(9)
F11 B1 F13 119.9(10)
F14 B1 F13 105.5(7)
F11 B1 F12 105.3(7)
F14 B1 F12 107.7(8)
F13 B1 F12 102.6(8)

loop_
_geom_bond_atom_site_label_1
_geom_bond_atom_site_label_2
_geom_bond_distance
Ru1 C5 2.212(7)
Ru1 C3 2.220(7)
Ru1 C6 2.245(7)
Ru1 C2 2.251(7)
Ru1 C1 2.263(7)
Ru1 C4 2.269(7)
Ru1 P2 2.2705(18)
Ru1 P1 2.3454(18)
Ru1 Cl1 2.3819(17)
C1 C2 1.371(10)
C1 C6 1.411(10)
C2 C3 1.431(10)
C2 C7 1.496(10)
C3 C4 1.382(9)
C4 C5 1.415(10)
C4 C8 1.519(10)
C5 C6 1.411(10)
C6 C9 1.485(10)
P1 C11A 1.826(7)
P1 C11B 1.839(7)
P1 C12 1.852(6)
C11A C16A 1.369(10)
C11A C12A 1.379(10)
C12A F12A 1.356(8)
C12A C13A 1.385(10)
C13A F13A 1.340(8)
C13A C14A 1.358(11)
C14A F14A 1.339(8)
C14A C15A 1.356(11)
C15A F15A 1.336(8)
C15A C16A 1.390(10)
C16A F16A 1.329(8)
C11B C12B 1.378(9)
C11B C16B 1.379(9)
C12B F12B 1.345(7)
C12B C13B 1.369(9)
C13B F13B 1.337(7)
C13B C14B 1.369(10)
C14B F14B 1.312(8)
C14B C15B 1.395(10)
C15B F15B 1.315(8)
C15B C16B 1.368(10)
C16B F16B 1.352(7)
C12 P2 1.835(7)
P2 C21A 1.825(7)
P2 C21B 1.827(6)
C21A C26A 1.377(9)
C21A C22A 1.380(10)
C22A F22A 1.350(8)
C22A C23A 1.353(9)
C23A F23A 1.346(8)
C23A C24A 1.371(10)
C24A F24A 1.331(7)
C24A C25A 1.383(10)
C25A F25A 1.346(8)
C25A C26A 1.361(9)
C26A F26A 1.346(8)
C21B C26B 1.391(9)
C21B C22B 1.395(9)
C22B F22B 1.335(7)
C22B C23B 1.370(9)
C23B F23B 1.331(7)
C23B C24B 1.367(9)
C24B F24B 1.330(7)
C24B C25B 1.374(9)
C25B F25B 1.323(8)
C25B C26B 1.343(9)
C26B F26B 1.361(7)
C1S Cl2S 1.752(10)
C1S Cl1S 1.760(9)
B1 F11 1.283(11)
B1 F14 1.343(10)
B1 F13 1.376(10)
B1 F12 1.405(11)
